data_7058524
loop_
_publ_author_name
'Chou, Chang-Chuan'
'Lai, Yu-Ting'
'Yang, Chia-Chi'
'Kuo, Ting-Sen'

_publ_section_title
;
 Rapid access to sulfate-encapsulated symmetrical and asymmetrical
 capsules based on silver--pyrazole complex cations
;
_journal_issue 27
_journal_name_full 'New Journal of Chemistry'
_journal_page_first 10680
_journal_paper_doi 10.1039/C9NJ02105A
_journal_volume 43
_journal_year 2019
_chemical_formula_moiety 'C90 H72 Ag2 N12 O4 S'
_chemical_formula_sum 'C90 H72 Ag2 N12 O4 S'
_chemical_formula_weight 1633.40
_space_group_IT_number 14
_space_group_name_Hall '-P 2yn'
_space_group_name_H-M_alt 'P 1 21/n 1'
_symmetry_cell_setting monoclinic
_symmetry_space_group_name_Hall '-P 2yn'
_symmetry_space_group_name_H-M 'P 1 21/n 1'
_atom_sites_solution_hydrogens geom
_atom_sites_solution_primary direct
_atom_sites_solution_secondary difmap
_audit_creation_method SHELXL-97
_audit_update_record
;
2019-04-01 deposited with the CCDC.    2019-06-11 downloaded from the CCDC.
;
_cell_angle_alpha 90.00
_cell_angle_beta 91.7810(10)
_cell_angle_gamma 90.00
_cell_formula_units_Z 4
_cell_length_a 12.1323(5)
_cell_length_b 17.6149(6)
_cell_length_c 35.9629(14)
_cell_measurement_reflns_used 9867
_cell_measurement_temperature 200(2)
_cell_measurement_theta_max 25.327
_cell_measurement_theta_min 2.358
_cell_volume 7681.9(5)
_computing_molecular_graphics 'Ortep-3 for Windows (Farrugia, 1997)'
_computing_publication_material 'WinGX publication routines (Farrugia, 1999)'
_computing_structure_refinement 'SHELXL-97 (Sheldrick, 1997)'
_computing_structure_solution 'SHELXS-86 (Sheldrick, 1986)'
_diffrn_ambient_temperature 200(2)
_diffrn_measured_fraction_theta_full 0.996
_diffrn_measured_fraction_theta_max 0.996
_diffrn_measurement_device_type 'D8 Venture'
_diffrn_radiation_monochromator graphite
_diffrn_radiation_source 'fine-focus sealed tube'
_diffrn_radiation_type MoK\a
_diffrn_radiation_wavelength 0.71073
_diffrn_reflns_av_R_equivalents 0.0290
_diffrn_reflns_av_sigmaI/netI 0.0145
_diffrn_reflns_limit_h_max 14
_diffrn_reflns_limit_h_min -14
_diffrn_reflns_limit_k_max 21
_diffrn_reflns_limit_k_min -21
_diffrn_reflns_limit_l_max 43
_diffrn_reflns_limit_l_min -42
_diffrn_reflns_number 135114
_diffrn_reflns_theta_full 25.36
_diffrn_reflns_theta_max 25.36
_diffrn_reflns_theta_min 2.10
_exptl_absorpt_coefficient_mu 0.599
_exptl_absorpt_correction_T_max 0.9316
_exptl_absorpt_correction_T_min 0.7420
_exptl_absorpt_correction_type multi-scan
_exptl_absorpt_process_details SADABS
_exptl_crystal_colour colorless
_exptl_crystal_density_diffrn 1.412
_exptl_crystal_density_method 'not measured'
_exptl_crystal_description prism
_exptl_crystal_F_000 3352
_exptl_crystal_size_max 0.53
_exptl_crystal_size_mid 0.21
_exptl_crystal_size_min 0.12
_refine_diff_density_max 0.603
_refine_diff_density_min -0.734
_refine_diff_density_rms 0.045
_refine_ls_extinction_method none
_refine_ls_goodness_of_fit_ref 1.036
_refine_ls_hydrogen_treatment constr
_refine_ls_matrix_type full
_refine_ls_number_parameters 982
_refine_ls_number_reflns 14033
_refine_ls_number_restraints 0
_refine_ls_restrained_S_all 1.036
_refine_ls_R_factor_all 0.0320
_refine_ls_R_factor_gt 0.0261
_refine_ls_shift/su_max 0.003
_refine_ls_shift/su_mean 0.000
_refine_ls_structure_factor_coef Fsqd
_refine_ls_weighting_details 'calc w=1/[\s^2^(Fo^2^)+(0.0304P)^2^+5.6616P] where P=(Fo^2^+2Fc^2^)/3'
_refine_ls_weighting_scheme calc
_refine_ls_wR_factor_gt 0.0647
_refine_ls_wR_factor_ref 0.0690
_reflns_number_gt 12554
_reflns_number_total 14033
_reflns_threshold_expression >2sigma(I)
_cod_data_source_file c9nj02105a2.cif
_cod_data_source_block d19232
_cod_depositor_comments 'Adding full bibliography for 7058521--7058524.cif.'
_cod_original_sg_symbol_H-M 'P 21/n'
_cod_database_code 7058524

loop_
_symmetry_equiv_pos_as_xyz
'x, y, z'
'-x+1/2, y+1/2, -z+1/2'
'-x, -y, -z'
'x-1/2, -y-1/2, z-1/2'

loop_
_atom_site_label
_atom_site_type_symbol
_atom_site_fract_x
_atom_site_fract_y
_atom_site_fract_z
_atom_site_U_iso_or_equiv
_atom_site_adp_type
_atom_site_occupancy
_atom_site_symmetry_multiplicity
_atom_site_calc_flag
_atom_site_refinement_flags
C1 C 0.5352(2) 0.68550(15) 0.77290(6) 0.0461(6) Uani 1 1 d .
C2 C 0.4897(2) 0.73091(18) 0.80312(7) 0.0558(7) Uani 1 1 d .
C3 C 0.5039(3) 0.7048(3) 0.83975(8) 0.0872(11) Uani 1 1 d .
H3 H 0.5395 0.6577 0.8448 0.105 Uiso 1 1 calc R
C4 C 0.4651(4) 0.7490(3) 0.86871(9) 0.1108(17) Uani 1 1 d .
H4 H 0.4755 0.7325 0.8937 0.133 Uiso 1 1 calc R
C5 C 0.4110(3) 0.8172(3) 0.86116(10) 0.0978(14) Uani 1 1 d .
H5 H 0.3870 0.8477 0.8811 0.117 Uiso 1 1 calc R
C6 C 0.3919(2) 0.84110(19) 0.82502(8) 0.0663(8) Uani 1 1 d .
H6 H 0.3524 0.8867 0.8199 0.080 Uiso 1 1 calc R
C7 C 0.4313(2) 0.79743(15) 0.79634(7) 0.0496(6) Uani 1 1 d .
H7 H 0.4181 0.8134 0.7714 0.059 Uiso 1 1 calc R
C8 C 0.6271(2) 0.63775(16) 0.77397(6) 0.0518(6) Uani 1 1 d .
H8 H 0.6733 0.6267 0.7951 0.062 Uiso 1 1 calc R
C9 C 0.63769(18) 0.60999(13) 0.73867(6) 0.0403(5) Uani 1 1 d .
C10 C 0.71938(18) 0.55999(13) 0.72248(6) 0.0405(5) Uani 1 1 d .
C11 C 0.7074(2) 0.53254(16) 0.68652(7) 0.0529(6) Uani 1 1 d .
H11 H 0.6446 0.5465 0.6716 0.064 Uiso 1 1 calc R
C12 C 0.7860(2) 0.48497(17) 0.67219(8) 0.0611(7) Uani 1 1 d .
H12 H 0.7771 0.4667 0.6474 0.073 Uiso 1 1 calc R
C13 C 0.8771(2) 0.46388(16) 0.69343(9) 0.0607(7) Uani 1 1 d .
H13 H 0.9308 0.4309 0.6835 0.073 Uiso 1 1 calc R
C14 C 0.8899(2) 0.49059(16) 0.72883(8) 0.0589(7) Uani 1 1 d .
H14 H 0.9528 0.4762 0.7436 0.071 Uiso 1 1 calc R
C15 C 0.81254(19) 0.53830(15) 0.74342(7) 0.0494(6) Uani 1 1 d .
H15 H 0.8228 0.5567 0.7681 0.059 Uiso 1 1 calc R
C16 C 0.09874(16) 0.68443(10) 0.70377(5) 0.0283(4) Uani 1 1 d .
C17 C 0.08460(17) 0.69919(10) 0.74364(5) 0.0299(4) Uani 1 1 d .
C18 C 0.17276(18) 0.69817(11) 0.76936(6) 0.0348(5) Uani 1 1 d .
H18 H 0.2455 0.6907 0.7611 0.042 Uiso 1 1 calc R
C19 C 0.1553(2) 0.70798(13) 0.80692(6) 0.0427(5) Uani 1 1 d .
H19 H 0.2161 0.7075 0.8242 0.051 Uiso 1 1 calc R
C20 C 0.0499(2) 0.71848(13) 0.81935(6) 0.0464(6) Uani 1 1 d .
H20 H 0.0380 0.7246 0.8452 0.056 Uiso 1 1 calc R
C21 C -0.0380(2) 0.72011(14) 0.79415(7) 0.0456(6) Uani 1 1 d .
H21 H -0.1105 0.7279 0.8027 0.055 Uiso 1 1 calc R
C22 C -0.02150(18) 0.71054(12) 0.75647(6) 0.0387(5) Uani 1 1 d .
H22 H -0.0826 0.7117 0.7393 0.046 Uiso 1 1 calc R
C23 C 0.02307(16) 0.65044(11) 0.67892(5) 0.0316(4) Uani 1 1 d .
H23 H -0.0503 0.6355 0.6839 0.038 Uiso 1 1 calc R
C24 C 0.07571(15) 0.64279(11) 0.64573(5) 0.0291(4) Uani 1 1 d .
C25 C 0.03902(16) 0.60527(11) 0.61121(5) 0.0315(4) Uani 1 1 d .
C26 C -0.07053(19) 0.58493(16) 0.60636(7) 0.0515(6) Uani 1 1 d .
H26 H -0.1222 0.5997 0.6243 0.062 Uiso 1 1 calc R
C27 C -0.1054(2) 0.54332(17) 0.57566(7) 0.0575(7) Uani 1 1 d .
H27 H -0.1807 0.5288 0.5729 0.069 Uiso 1 1 calc R
C28 C -0.0327(2) 0.52283(15) 0.54926(7) 0.0515(6) Uani 1 1 d .
H28 H -0.0565 0.4928 0.5286 0.062 Uiso 1 1 calc R
C29 C 0.0744(2) 0.5459(2) 0.55287(8) 0.0709(9) Uani 1 1 d .
H29 H 0.1247 0.5335 0.5341 0.085 Uiso 1 1 calc R
C30 C 0.11032(19) 0.58728(17) 0.58363(7) 0.0564(7) Uani 1 1 d .
H30 H 0.1850 0.6034 0.5857 0.068 Uiso 1 1 calc R
C31 C 0.37252(17) 0.93608(11) 0.70041(5) 0.0306(4) Uani 1 1 d .
C32 C 0.28699(17) 0.94658(11) 0.72818(5) 0.0311(4) Uani 1 1 d .
C33 C 0.20063(18) 0.89537(12) 0.73137(6) 0.0382(5) Uani 1 1 d .
H33 H 0.1961 0.8528 0.7152 0.046 Uiso 1 1 calc R
C34 C 0.12124(19) 0.90541(13) 0.75769(6) 0.0424(5) Uani 1 1 d .
H34 H 0.0639 0.8691 0.7599 0.051 Uiso 1 1 calc R
C35 C 0.1252(2) 0.96814(13) 0.78069(6) 0.0428(5) Uani 1 1 d .
H35 H 0.0696 0.9759 0.7983 0.051 Uiso 1 1 calc R
C36 C 0.2101(2) 1.01946(13) 0.77798(7) 0.0469(6) Uani 1 1 d .
H36 H 0.2132 1.0625 0.7939 0.056 Uiso 1 1 calc R
C37 C 0.2909(2) 1.00863(12) 0.75222(6) 0.0413(5) Uani 1 1 d .
H37 H 0.3498 1.0440 0.7509 0.050 Uiso 1 1 calc R
C38 C 0.44005(17) 0.99018(11) 0.68370(5) 0.0324(4) Uani 1 1 d .
H38 H 0.4412 1.0433 0.6882 0.039 Uiso 1 1 calc R
C39 C 0.50451(16) 0.95045(11) 0.65933(5) 0.0304(4) Uani 1 1 d .
C40 C 0.58995(16) 0.97405(11) 0.63366(6) 0.0313(4) Uani 1 1 d .
C41 C 0.64891(18) 1.04091(12) 0.63991(6) 0.0402(5) Uani 1 1 d .
H41 H 0.6323 1.0721 0.6605 0.048 Uiso 1 1 calc R
C42 C 0.7314(2) 1.06236(14) 0.61634(7) 0.0480(6) Uani 1 1 d .
H42 H 0.7711 1.1081 0.6209 0.058 Uiso 1 1 calc R
C43 C 0.75644(19) 1.01769(14) 0.58630(7) 0.0491(6) Uani 1 1 d .
H43 H 0.8138 1.0322 0.5704 0.059 Uiso 1 1 calc R
C44 C 0.6977(2) 0.95153(14) 0.57942(7) 0.0488(6) Uani 1 1 d .
H44 H 0.7143 0.9208 0.5586 0.059 Uiso 1 1 calc R
C45 C 0.61474(19) 0.93004(12) 0.60286(6) 0.0401(5) Uani 1 1 d .
H45 H 0.5743 0.8848 0.5979 0.048 Uiso 1 1 calc R
C46 C 0.49711(17) 0.85821(11) 0.50204(6) 0.0323(4) Uani 1 1 d .
C47 C 0.58095(17) 0.86497(11) 0.47349(6) 0.0334(4) Uani 1 1 d .
C48 C 0.55346(19) 0.89961(12) 0.43960(6) 0.0413(5) Uani 1 1 d .
H48 H 0.4816 0.9198 0.4354 0.050 Uiso 1 1 calc R
C49 C 0.6302(2) 0.90476(14) 0.41205(7) 0.0475(6) Uani 1 1 d .
H49 H 0.6107 0.9289 0.3892 0.057 Uiso 1 1 calc R
C50 C 0.7345(2) 0.87514(13) 0.41752(7) 0.0464(6) Uani 1 1 d .
H50 H 0.7862 0.8777 0.3983 0.056 Uiso 1 1 calc R
C51 C 0.7635(2) 0.84173(13) 0.45110(7) 0.0447(5) Uani 1 1 d .
H51 H 0.8358 0.8220 0.4551 0.054 Uiso 1 1 calc R
C52 C 0.68763(17) 0.83678(11) 0.47912(6) 0.0365(5) Uani 1 1 d .
H52 H 0.7085 0.8141 0.5022 0.044 Uiso 1 1 calc R
C53 C 0.41041(17) 0.90791(11) 0.50913(6) 0.0357(5) Uani 1 1 d .
H53 H 0.3933 0.9538 0.4963 0.043 Uiso 1 1 calc R
C54 C 0.35474(17) 0.87720(11) 0.53832(6) 0.0339(4) Uani 1 1 d .
C55 C 0.25951(17) 0.90543(12) 0.55832(6) 0.0369(5) Uani 1 1 d .
C56 C 0.24506(19) 0.88814(14) 0.59563(7) 0.0463(5) Uani 1 1 d .
H56 H 0.2963 0.8560 0.6084 0.056 Uiso 1 1 calc R
C57 C 0.1565(2) 0.91756(17) 0.61411(8) 0.0588(7) Uani 1 1 d .
H57 H 0.1475 0.9058 0.6396 0.071 Uiso 1 1 calc R
C58 C 0.0812(2) 0.96374(15) 0.59583(9) 0.0613(7) Uani 1 1 d .
H58 H 0.0203 0.9837 0.6087 0.074 Uiso 1 1 calc R
C59 C 0.0942(2) 0.98101(15) 0.55899(9) 0.0597(7) Uani 1 1 d .
H59 H 0.0422 1.0129 0.5464 0.072 Uiso 1 1 calc R
C60 C 0.18304(19) 0.95211(13) 0.54013(8) 0.0482(6) Uani 1 1 d .
H60 H 0.1916 0.9643 0.5147 0.058 Uiso 1 1 calc R
C61 C 0.86781(16) 0.75307(11) 0.56383(6) 0.0333(4) Uani 1 1 d .
C62 C 0.92716(17) 0.73804(13) 0.52954(6) 0.0379(5) Uani 1 1 d .
C63 C 1.0258(2) 0.77556(17) 0.52332(8) 0.0585(7) Uani 1 1 d .
H63 H 1.0527 0.8122 0.5407 0.070 Uiso 1 1 calc R
C64 C 1.0852(2) 0.7599(2) 0.49200(9) 0.0731(9) Uani 1 1 d .
H64 H 1.1524 0.7860 0.4881 0.088 Uiso 1 1 calc R
C65 C 1.0478(2) 0.70709(19) 0.46657(8) 0.0634(8) Uani 1 1 d .
H65 H 1.0898 0.6956 0.4454 0.076 Uiso 1 1 calc R
C66 C 0.9492(2) 0.67084(15) 0.47191(7) 0.0506(6) Uani 1 1 d .
H66 H 0.9217 0.6354 0.4540 0.061 Uiso 1 1 calc R
C67 C 0.88959(18) 0.68572(13) 0.50335(6) 0.0400(5) Uani 1 1 d .
H67 H 0.8222 0.6597 0.5070 0.048 Uiso 1 1 calc R
C68 C 0.90862(17) 0.78702(12) 0.59659(6) 0.0362(5) Uani 1 1 d .
H68 H 0.9804 0.8073 0.6010 0.043 Uiso 1 1 calc R
C69 C 0.82356(16) 0.78514(12) 0.62123(6) 0.0333(4) Uani 1 1 d .
C70 C 0.81533(17) 0.81324(12) 0.65928(6) 0.0355(5) Uani 1 1 d .
C71 C 0.74187(19) 0.78173(15) 0.68379(6) 0.0445(5) Uani 1 1 d .
H71 H 0.6969 0.7402 0.6761 0.053 Uiso 1 1 calc R
C72 C 0.7337(2) 0.81060(16) 0.71952(7) 0.0547(6) Uani 1 1 d .
H72 H 0.6829 0.7889 0.7361 0.066 Uiso 1 1 calc R
C73 C 0.7990(2) 0.87041(16) 0.73105(7) 0.0549(7) Uani 1 1 d .
H73 H 0.7941 0.8897 0.7556 0.066 Uiso 1 1 calc R
C74 C 0.8714(2) 0.90215(16) 0.70695(7) 0.0577(7) Uani 1 1 d .
H74 H 0.9160 0.9438 0.7148 0.069 Uiso 1 1 calc R
C75 C 0.8798(2) 0.87404(14) 0.67139(7) 0.0493(6) Uani 1 1 d .
H75 H 0.9303 0.8965 0.6550 0.059 Uiso 1 1 calc R
C76 C 0.64018(14) 0.53346(10) 0.48617(5) 0.0250(4) Uani 1 1 d .
C77 C 0.64576(15) 0.56532(10) 0.44837(5) 0.0261(4) Uani 1 1 d .
C78 C 0.64923(17) 0.64279(11) 0.44129(6) 0.0343(4) Uani 1 1 d .
H78 H 0.6506 0.6777 0.4615 0.041 Uiso 1 1 calc R
C79 C 0.65071(19) 0.66966(12) 0.40517(6) 0.0406(5) Uani 1 1 d .
H79 H 0.6523 0.7228 0.4007 0.049 Uiso 1 1 calc R
C80 C 0.6499(2) 0.61975(13) 0.37555(6) 0.0421(5) Uani 1 1 d .
H80 H 0.6514 0.6384 0.3508 0.051 Uiso 1 1 calc R
C81 C 0.6469(2) 0.54273(13) 0.38218(6) 0.0417(5) Uani 1 1 d .
H81 H 0.6468 0.5081 0.3619 0.050 Uiso 1 1 calc R
C82 C 0.64417(17) 0.51585(11) 0.41823(5) 0.0331(4) Uani 1 1 d .
H82 H 0.6411 0.4627 0.4225 0.040 Uiso 1 1 calc R
C83 C 0.65360(15) 0.45726(10) 0.49670(5) 0.0276(4) Uani 1 1 d .
H83 H 0.6721 0.4160 0.4811 0.033 Uiso 1 1 calc R
C84 C 0.63461(14) 0.45410(10) 0.53411(5) 0.0257(4) Uani 1 1 d .
C85 C 0.63776(15) 0.38996(11) 0.56004(5) 0.0283(4) Uani 1 1 d .
C86 C 0.65109(18) 0.31640(12) 0.54645(6) 0.0386(5) Uani 1 1 d .
H86 H 0.6565 0.3083 0.5205 0.046 Uiso 1 1 calc R
C87 C 0.6565(2) 0.25539(12) 0.57043(7) 0.0466(6) Uani 1 1 d .
H87 H 0.6657 0.2056 0.5609 0.056 Uiso 1 1 calc R
C88 C 0.6486(2) 0.26644(14) 0.60809(7) 0.0517(6) Uani 1 1 d .
H88 H 0.6535 0.2244 0.6246 0.062 Uiso 1 1 calc R
C89 C 0.6336(2) 0.33834(14) 0.62189(7) 0.0545(7) Uani 1 1 d .
H89 H 0.6270 0.3458 0.6479 0.065 Uiso 1 1 calc R
C90 C 0.62820(19) 0.39988(12) 0.59793(6) 0.0406(5) Uani 1 1 d .
H90 H 0.6178 0.4494 0.6076 0.049 Uiso 1 1 calc R
Ag1 Ag 0.357107(12) 0.746280(8) 0.704243(4) 0.03196(5) Uani 1 1 d .
Ag2 Ag 0.597537(14) 0.695936(8) 0.532106(4) 0.03486(5) Uani 1 1 d .
N1 N 0.48979(15) 0.68672(10) 0.73855(5) 0.0377(4) Uani 1 1 d .
N2 N 0.55288(14) 0.64038(10) 0.71837(5) 0.0359(4) Uani 1 1 d .
H2 H 0.5403 0.6309 0.6946 0.043 Uiso 1 1 calc R
N3 N 0.19355(13) 0.69864(9) 0.68667(4) 0.0302(4) Uani 1 1 d .
N4 N 0.17728(13) 0.67301(9) 0.65134(4) 0.0299(3) Uani 1 1 d .
H4A H 0.2270 0.6757 0.6341 0.036 Uiso 1 1 calc R
N5 N 0.39503(14) 0.86674(9) 0.68720(5) 0.0314(4) Uani 1 1 d .
N6 N 0.47456(14) 0.87700(9) 0.66234(5) 0.0311(4) Uani 1 1 d .
H6A H 0.5037 0.8399 0.6495 0.037 Uiso 1 1 calc R
N7 N 0.49490(14) 0.79912(9) 0.52569(5) 0.0325(4) Uani 1 1 d .
N8 N 0.40758(14) 0.81186(9) 0.54749(5) 0.0330(4) Uani 1 1 d .
H8A H 0.3877 0.7813 0.5654 0.040 Uiso 1 1 calc R
N9 N 0.76225(13) 0.73178(10) 0.56764(5) 0.0334(4) Uani 1 1 d .
N10 N 0.73850(13) 0.75118(9) 0.60271(5) 0.0333(4) Uani 1 1 d .
H10 H 0.6742 0.7426 0.6125 0.040 Uiso 1 1 calc R
N11 N 0.61538(12) 0.57520(8) 0.51582(4) 0.0255(3) Uani 1 1 d .
N12 N 0.61276(12) 0.52614(9) 0.54464(4) 0.0261(3) Uani 1 1 d .
H12A H 0.5985 0.5395 0.5676 0.031 Uiso 1 1 calc R
O1 O 0.43795(12) 0.63414(9) 0.65302(4) 0.0411(4) Uani 1 1 d .
O2 O 0.36088(12) 0.69450(9) 0.59909(5) 0.0457(4) Uani 1 1 d .
O3 O 0.52595(12) 0.74492(8) 0.62800(5) 0.0444(4) Uani 1 1 d .
O4 O 0.53462(13) 0.62831(8) 0.59563(4) 0.0436(4) Uani 1 1 d .
S1 S 0.46477(4) 0.67434(3) 0.618855(13) 0.02528(10) Uani 1 1 d .

loop_
_atom_site_aniso_label
_atom_site_aniso_U_11
_atom_site_aniso_U_22
_atom_site_aniso_U_33
_atom_site_aniso_U_23
_atom_site_aniso_U_13
_atom_site_aniso_U_12
C1 0.0433(13) 0.0653(16) 0.0294(11) 0.0036(10) -0.0034(10) 0.0004(11)
C2 0.0438(14) 0.090(2) 0.0335(13) -0.0059(13) -0.0024(10) 0.0019(13)
C3 0.077(2) 0.144(3) 0.0410(16) -0.0010(18) -0.0009(15) 0.023(2)
C4 0.091(3) 0.204(5) 0.0377(18) -0.020(2) 0.0024(17) 0.015(3)
C5 0.060(2) 0.173(4) 0.061(2) -0.051(2) 0.0042(16) 0.009(2)
C6 0.0497(15) 0.088(2) 0.0612(18) -0.0302(16) 0.0083(13) -0.0183(15)
C7 0.0473(14) 0.0595(15) 0.0421(13) -0.0115(11) 0.0040(11) -0.0150(12)
C8 0.0483(14) 0.0740(17) 0.0323(12) 0.0075(12) -0.0097(10) 0.0074(12)
C9 0.0386(12) 0.0470(13) 0.0346(12) 0.0095(10) -0.0073(9) -0.0023(10)
C10 0.0355(11) 0.0440(12) 0.0418(12) 0.0090(10) -0.0040(9) -0.0004(9)
C11 0.0423(13) 0.0665(17) 0.0492(15) 0.0001(12) -0.0103(11) 0.0098(12)
C12 0.0534(16) 0.0690(18) 0.0607(17) -0.0078(14) -0.0019(13) 0.0117(13)
C13 0.0417(14) 0.0621(17) 0.078(2) 0.0065(15) 0.0028(13) 0.0111(12)
C14 0.0373(13) 0.0677(17) 0.0709(19) 0.0152(15) -0.0083(12) 0.0084(12)
C15 0.0415(13) 0.0577(15) 0.0483(14) 0.0104(12) -0.0104(11) -0.0018(11)
C16 0.0307(10) 0.0247(9) 0.0295(10) -0.0025(7) 0.0013(8) 0.0002(8)
C17 0.0365(11) 0.0237(9) 0.0299(10) -0.0054(8) 0.0048(8) -0.0038(8)
C18 0.0385(11) 0.0346(11) 0.0315(11) -0.0051(8) 0.0031(9) -0.0054(9)
C19 0.0540(14) 0.0411(12) 0.0327(11) -0.0061(9) -0.0013(10) -0.0097(10)
C20 0.0655(16) 0.0432(13) 0.0311(12) -0.0113(10) 0.0127(11) -0.0112(11)
C21 0.0456(13) 0.0484(13) 0.0438(13) -0.0132(11) 0.0148(11) -0.0041(11)
C22 0.0383(12) 0.0388(12) 0.0391(12) -0.0092(9) 0.0041(9) -0.0014(9)
C23 0.0264(10) 0.0367(11) 0.0317(10) -0.0047(8) 0.0024(8) -0.0046(8)
C24 0.0266(9) 0.0320(10) 0.0287(10) -0.0023(8) -0.0007(8) -0.0019(8)
C25 0.0305(10) 0.0363(11) 0.0275(10) -0.0030(8) -0.0021(8) -0.0011(8)
C26 0.0359(12) 0.0785(18) 0.0403(13) -0.0171(12) 0.0051(10) -0.0149(12)
C27 0.0395(13) 0.0846(19) 0.0480(14) -0.0141(13) -0.0042(11) -0.0224(13)
C28 0.0479(14) 0.0656(16) 0.0403(13) -0.0205(12) -0.0111(11) -0.0019(12)
C29 0.0380(14) 0.124(3) 0.0509(16) -0.0467(17) 0.0026(12) -0.0005(15)
C30 0.0263(11) 0.096(2) 0.0466(14) -0.0305(14) 0.0000(10) -0.0051(12)
C31 0.0369(11) 0.0255(10) 0.0291(10) -0.0027(8) -0.0018(8) 0.0011(8)
C32 0.0383(11) 0.0246(9) 0.0304(10) -0.0006(8) 0.0002(8) 0.0030(8)
C33 0.0421(12) 0.0303(11) 0.0424(12) -0.0083(9) 0.0049(10) -0.0008(9)
C34 0.0419(12) 0.0374(12) 0.0485(13) -0.0027(10) 0.0092(10) -0.0030(10)
C35 0.0478(13) 0.0427(12) 0.0388(12) -0.0007(10) 0.0130(10) 0.0068(10)
C36 0.0628(15) 0.0350(12) 0.0434(13) -0.0142(10) 0.0117(11) 0.0014(11)
C37 0.0511(13) 0.0295(11) 0.0435(13) -0.0069(9) 0.0066(10) -0.0035(9)
C38 0.0421(11) 0.0222(9) 0.0330(11) -0.0008(8) 0.0017(9) -0.0005(8)
C39 0.0352(11) 0.0252(9) 0.0307(10) 0.0017(8) -0.0020(8) -0.0008(8)
C40 0.0320(10) 0.0281(10) 0.0338(11) 0.0046(8) -0.0006(8) 0.0025(8)
C41 0.0446(12) 0.0337(11) 0.0424(12) 0.0005(9) 0.0016(10) -0.0037(9)
C42 0.0431(13) 0.0426(13) 0.0582(15) 0.0100(11) -0.0004(11) -0.0104(10)
C43 0.0381(12) 0.0535(14) 0.0562(15) 0.0137(12) 0.0109(11) 0.0020(11)
C44 0.0524(14) 0.0481(14) 0.0467(14) 0.0013(11) 0.0141(11) 0.0054(11)
C45 0.0452(12) 0.0334(11) 0.0421(12) 0.0003(9) 0.0072(10) -0.0007(9)
C46 0.0355(11) 0.0282(10) 0.0330(10) 0.0033(8) -0.0040(8) -0.0007(8)
C47 0.0383(11) 0.0258(10) 0.0359(11) 0.0028(8) -0.0001(9) -0.0019(8)
C48 0.0443(12) 0.0376(12) 0.0418(12) 0.0093(10) -0.0007(10) 0.0024(10)
C49 0.0600(15) 0.0449(13) 0.0375(12) 0.0116(10) 0.0016(11) -0.0042(11)
C50 0.0536(14) 0.0424(13) 0.0440(13) 0.0037(10) 0.0135(11) -0.0071(11)
C51 0.0419(12) 0.0377(12) 0.0548(14) 0.0056(10) 0.0064(11) -0.0021(10)
C52 0.0394(11) 0.0302(10) 0.0399(12) 0.0057(9) 0.0005(9) -0.0014(9)
C53 0.0371(11) 0.0286(10) 0.0413(12) 0.0076(9) -0.0011(9) 0.0031(8)
C54 0.0333(11) 0.0302(10) 0.0378(11) 0.0021(8) -0.0046(9) 0.0002(8)
C55 0.0308(11) 0.0308(10) 0.0490(13) -0.0016(9) 0.0008(9) -0.0044(8)
C56 0.0374(12) 0.0524(14) 0.0493(14) 0.0023(11) 0.0017(10) -0.0029(10)
C57 0.0477(15) 0.0683(17) 0.0614(17) -0.0016(14) 0.0179(13) -0.0101(13)
C58 0.0409(14) 0.0517(15) 0.093(2) -0.0042(15) 0.0230(14) -0.0008(12)
C59 0.0421(14) 0.0471(14) 0.091(2) 0.0097(14) 0.0103(14) 0.0088(11)
C60 0.0410(13) 0.0408(13) 0.0629(16) 0.0086(11) 0.0034(11) 0.0038(10)
C61 0.0283(10) 0.0349(11) 0.0369(11) -0.0020(8) 0.0027(8) -0.0011(8)
C62 0.0286(10) 0.0445(12) 0.0408(12) -0.0016(10) 0.0040(9) 0.0017(9)
C63 0.0458(14) 0.0718(18) 0.0591(16) -0.0164(14) 0.0174(12) -0.0168(13)
C64 0.0508(16) 0.101(2) 0.069(2) -0.0144(17) 0.0273(15) -0.0208(16)
C65 0.0536(16) 0.092(2) 0.0459(15) -0.0071(14) 0.0194(13) 0.0081(15)
C66 0.0513(14) 0.0620(15) 0.0384(13) -0.0074(11) 0.0013(11) 0.0113(12)
C67 0.0341(11) 0.0476(13) 0.0383(12) -0.0014(10) 0.0010(9) 0.0039(9)
C68 0.0260(10) 0.0407(12) 0.0419(12) -0.0054(9) 0.0012(9) -0.0070(9)
C69 0.0280(10) 0.0336(11) 0.0383(11) -0.0027(9) -0.0001(8) -0.0023(8)
C70 0.0300(10) 0.0393(11) 0.0370(11) -0.0043(9) -0.0024(9) 0.0004(9)
C71 0.0379(12) 0.0555(14) 0.0402(12) -0.0036(11) 0.0020(10) -0.0094(11)
C72 0.0486(14) 0.0769(19) 0.0388(13) -0.0010(12) 0.0054(11) 0.0017(13)
C73 0.0632(17) 0.0620(16) 0.0393(13) -0.0125(12) -0.0029(12) 0.0138(13)
C74 0.0679(17) 0.0531(15) 0.0518(16) -0.0180(12) -0.0043(13) -0.0071(13)
C75 0.0506(14) 0.0480(14) 0.0494(14) -0.0088(11) 0.0033(11) -0.0125(11)
C76 0.0198(9) 0.0274(9) 0.0279(10) -0.0025(7) 0.0001(7) -0.0027(7)
C77 0.0217(9) 0.0283(9) 0.0283(10) -0.0006(8) 0.0006(7) -0.0031(7)
C78 0.0416(12) 0.0290(10) 0.0323(11) -0.0024(8) -0.0004(9) -0.0037(9)
C79 0.0519(13) 0.0304(11) 0.0395(12) 0.0064(9) -0.0004(10) -0.0062(10)
C80 0.0536(14) 0.0436(12) 0.0294(11) 0.0066(9) 0.0043(10) -0.0052(10)
C81 0.0543(14) 0.0408(12) 0.0302(11) -0.0053(9) 0.0042(10) -0.0003(10)
C82 0.0383(11) 0.0284(10) 0.0328(11) -0.0019(8) 0.0034(9) -0.0021(8)
C83 0.0264(9) 0.0253(9) 0.0313(10) -0.0032(8) 0.0029(8) 0.0003(7)
C84 0.0200(9) 0.0262(9) 0.0310(10) -0.0014(8) 0.0004(7) -0.0018(7)
C85 0.0214(9) 0.0287(10) 0.0348(10) 0.0023(8) 0.0017(8) -0.0027(7)
C86 0.0425(12) 0.0324(11) 0.0412(12) 0.0008(9) 0.0059(10) 0.0004(9)
C87 0.0517(14) 0.0288(11) 0.0602(16) 0.0053(10) 0.0132(12) 0.0030(10)
C88 0.0625(16) 0.0390(13) 0.0543(15) 0.0186(11) 0.0160(12) 0.0053(11)
C89 0.0782(18) 0.0471(14) 0.0390(13) 0.0113(11) 0.0151(12) 0.0025(13)
C90 0.0534(14) 0.0319(11) 0.0370(12) 0.0020(9) 0.0073(10) -0.0006(10)
Ag1 0.03251(9) 0.02908(8) 0.03416(9) -0.00196(6) -0.00126(6) -0.00440(6)
Ag2 0.04461(10) 0.02464(8) 0.03556(9) -0.00033(6) 0.00491(7) 0.00259(6)
N1 0.0370(10) 0.0469(11) 0.0290(9) 0.0041(8) -0.0023(7) 0.0005(8)
N2 0.0370(9) 0.0417(10) 0.0287(9) 0.0036(7) -0.0034(7) 0.0019(8)
N3 0.0305(9) 0.0322(9) 0.0280(8) -0.0051(7) 0.0000(7) -0.0055(7)
N4 0.0281(8) 0.0366(9) 0.0250(8) -0.0054(7) 0.0023(6) -0.0049(7)
N5 0.0371(9) 0.0236(8) 0.0338(9) -0.0028(7) 0.0058(7) -0.0021(7)
N6 0.0361(9) 0.0244(8) 0.0331(9) -0.0035(7) 0.0072(7) -0.0002(7)
N7 0.0368(9) 0.0274(8) 0.0333(9) 0.0038(7) -0.0002(7) 0.0011(7)
N8 0.0342(9) 0.0312(9) 0.0336(9) 0.0058(7) 0.0014(7) 0.0006(7)
N9 0.0257(8) 0.0391(9) 0.0356(9) -0.0056(7) 0.0016(7) -0.0022(7)
N10 0.0241(8) 0.0414(10) 0.0346(9) -0.0062(7) 0.0034(7) -0.0052(7)
N11 0.0266(8) 0.0243(8) 0.0254(8) -0.0001(6) -0.0011(6) -0.0009(6)
N12 0.0269(8) 0.0273(8) 0.0241(8) -0.0014(6) 0.0003(6) -0.0001(6)
O1 0.0382(8) 0.0590(10) 0.0260(7) 0.0063(7) 0.0021(6) -0.0061(7)
O2 0.0320(8) 0.0518(10) 0.0524(10) 0.0207(8) -0.0090(7) -0.0091(7)
O3 0.0301(8) 0.0340(8) 0.0699(11) -0.0243(7) 0.0131(7) -0.0090(6)
O4 0.0516(9) 0.0331(8) 0.0473(9) -0.0152(7) 0.0215(7) -0.0059(7)
S1 0.0253(2) 0.0251(2) 0.0255(2) -0.00349(18) 0.00192(18) -0.00368(18)

loop_
_atom_type_symbol
_atom_type_description
_atom_type_scat_dispersion_real
_atom_type_scat_dispersion_imag
_atom_type_scat_source
C C 0.0033 0.0016 'International Tables Vol C Tables 4.2.6.8 and 6.1.1.4'
H H 0.0000 0.0000 'International Tables Vol C Tables 4.2.6.8 and 6.1.1.4'
Ag Ag -0.8971 1.1015 'International Tables Vol C Tables 4.2.6.8 and 6.1.1.4'
N N 0.0061 0.0033 'International Tables Vol C Tables 4.2.6.8 and 6.1.1.4'
O O 0.0106 0.0060 'International Tables Vol C Tables 4.2.6.8 and 6.1.1.4'
S S 0.1246 0.1234 'International Tables Vol C Tables 4.2.6.8 and 6.1.1.4'

loop_
_geom_angle_atom_site_label_1
_geom_angle_atom_site_label_2
_geom_angle_atom_site_label_3
_geom_angle
N1 C1 C8 109.9(2)
N1 C1 C2 121.4(2)
C8 C1 C2 128.7(2)
C7 C2 C3 119.3(3)
C7 C2 C1 122.1(2)
C3 C2 C1 118.6(3)
C4 C3 C2 119.0(4)
C4 C3 H3 120.5
C2 C3 H3 120.5
C5 C4 C3 120.3(4)
C5 C4 H4 119.9
C3 C4 H4 119.9
C6 C5 C4 120.8(3)
C6 C5 H5 119.6
C4 C5 H5 119.6
C5 C6 C7 118.7(3)
C5 C6 H6 120.6
C7 C6 H6 120.6
C6 C7 C2 121.7(3)
C6 C7 H7 119.2
C2 C7 H7 119.2
C9 C8 C1 106.7(2)
C9 C8 H8 126.7
C1 C8 H8 126.7
N2 C9 C8 105.5(2)
N2 C9 C10 122.5(2)
C8 C9 C10 132.0(2)
C11 C10 C15 118.0(2)
C11 C10 C9 122.0(2)
C15 C10 C9 120.0(2)
C12 C11 C10 120.4(2)
C12 C11 H11 119.8
C10 C11 H11 119.8
C13 C12 C11 120.6(3)
C13 C12 H12 119.7
C11 C12 H12 119.7
C14 C13 C12 119.5(3)
C14 C13 H13 120.3
C12 C13 H13 120.3
C13 C14 C15 120.6(2)
C13 C14 H14 119.7
C15 C14 H14 119.7
C14 C15 C10 120.9(2)
C14 C15 H15 119.6
C10 C15 H15 119.6
N3 C16 C23 109.99(17)
N3 C16 C17 122.66(17)
C23 C16 C17 127.22(18)
C18 C17 C22 118.66(19)
C18 C17 C16 122.30(18)
C22 C17 C16 118.95(18)
C19 C18 C17 120.6(2)
C19 C18 H18 119.7
C17 C18 H18 119.7
C20 C19 C18 120.3(2)
C20 C19 H19 119.9
C18 C19 H19 119.9
C21 C20 C19 119.7(2)
C21 C20 H20 120.1
C19 C20 H20 120.1
C20 C21 C22 120.5(2)
C20 C21 H21 119.7
C22 C21 H21 119.7
C21 C22 C17 120.2(2)
C21 C22 H22 119.9
C17 C22 H22 119.9
C24 C23 C16 106.46(17)
C24 C23 H23 126.8
C16 C23 H23 126.8
N4 C24 C23 106.09(16)
N4 C24 C25 123.80(17)
C23 C24 C25 129.95(18)
C30 C25 C26 118.3(2)
C30 C25 C24 122.35(19)
C26 C25 C24 119.35(19)
C27 C26 C25 120.6(2)
C27 C26 H26 119.7
C25 C26 H26 119.7
C28 C27 C26 120.5(2)
C28 C27 H27 119.7
C26 C27 H27 119.7
C29 C28 C27 119.3(2)
C29 C28 H28 120.3
C27 C28 H28 120.3
C28 C29 C30 120.6(2)
C28 C29 H29 119.7
C30 C29 H29 119.7
C25 C30 C29 120.6(2)
C25 C30 H30 119.7
C29 C30 H30 119.7
N5 C31 C38 109.78(17)
N5 C31 C32 120.63(17)
C38 C31 C32 129.59(18)
C33 C32 C37 117.97(19)
C33 C32 C31 121.51(18)
C37 C32 C31 120.52(19)
C34 C33 C32 121.1(2)
C34 C33 H33 119.5
C32 C33 H33 119.5
C35 C34 C33 120.0(2)
C35 C34 H34 120.0
C33 C34 H34 120.0
C36 C35 C34 119.7(2)
C36 C35 H35 120.1
C34 C35 H35 120.1
C35 C36 C37 120.3(2)
C35 C36 H36 119.9
C37 C36 H36 119.9
C36 C37 C32 120.9(2)
C36 C37 H37 119.6
C32 C37 H37 119.6
C39 C38 C31 106.08(17)
C39 C38 H38 127.0
C31 C38 H38 127.0
N6 C39 C38 105.99(17)
N6 C39 C40 121.25(17)
C38 C39 C40 132.77(18)
C45 C40 C41 118.47(19)
C45 C40 C39 121.08(18)
C41 C40 C39 120.44(19)
C42 C41 C40 120.6(2)
C42 C41 H41 119.7
C40 C41 H41 119.7
C43 C42 C41 120.3(2)
C43 C42 H42 119.8
C41 C42 H42 119.8
C42 C43 C44 119.8(2)
C42 C43 H43 120.1
C44 C43 H43 120.1
C43 C44 C45 120.1(2)
C43 C44 H44 120.0
C45 C44 H44 120.0
C44 C45 C40 120.7(2)
C44 C45 H45 119.6
C40 C45 H45 119.6
N7 C46 C53 109.86(18)
N7 C46 C47 122.09(18)
C53 C46 C47 128.05(18)
C52 C47 C48 118.6(2)
C52 C47 C46 121.86(18)
C48 C47 C46 119.56(19)
C49 C48 C47 120.5(2)
C49 C48 H48 119.8
C47 C48 H48 119.8
C50 C49 C48 120.6(2)
C50 C49 H49 119.7
C48 C49 H49 119.7
C49 C50 C51 119.7(2)
C49 C50 H50 120.2
C51 C50 H50 120.2
C50 C51 C52 120.3(2)
C50 C51 H51 119.8
C52 C51 H51 119.8
C51 C52 C47 120.4(2)
C51 C52 H52 119.8
C47 C52 H52 119.8
C54 C53 C46 106.42(18)
C54 C53 H53 126.8
C46 C53 H53 126.8
N8 C54 C53 106.28(18)
N8 C54 C55 122.90(19)
C53 C54 C55 130.80(19)
C60 C55 C56 118.8(2)
C60 C55 C54 119.7(2)
C56 C55 C54 121.5(2)
C57 C56 C55 120.3(2)
C57 C56 H56 119.8
C55 C56 H56 119.8
C58 C57 C56 120.5(3)
C58 C57 H57 119.8
C56 C57 H57 119.8
C57 C58 C59 119.8(2)
C57 C58 H58 120.1
C59 C58 H58 120.1
C58 C59 C60 120.3(3)
C58 C59 H59 119.8
C60 C59 H59 119.8
C59 C60 C55 120.3(2)
C59 C60 H60 119.8
C55 C60 H60 119.8
N9 C61 C68 110.29(18)
N9 C61 C62 121.83(19)
C68 C61 C62 127.84(19)
C67 C62 C63 118.2(2)
C67 C62 C61 122.0(2)
C63 C62 C61 119.7(2)
C64 C63 C62 120.5(3)
C64 C63 H63 119.7
C62 C63 H63 119.7
C65 C64 C63 120.6(3)
C65 C64 H64 119.7
C63 C64 H64 119.7
C64 C65 C66 119.5(2)
C64 C65 H65 120.3
C66 C65 H65 120.3
C65 C66 C67 120.3(2)
C65 C66 H66 119.9
C67 C66 H66 119.9
C62 C67 C66 120.8(2)
C62 C67 H67 119.6
C66 C67 H67 119.6
C69 C68 C61 106.15(18)
C69 C68 H68 126.9
C61 C68 H68 126.9
N10 C69 C68 105.60(18)
N10 C69 C70 122.58(18)
C68 C69 C70 131.81(19)
C75 C70 C71 118.4(2)
C75 C70 C69 120.0(2)
C71 C70 C69 121.53(19)
C72 C71 C70 120.4(2)
C72 C71 H71 119.8
C70 C71 H71 119.8
C73 C72 C71 120.2(2)
C73 C72 H72 119.9
C71 C72 H72 119.9
C74 C73 C72 119.7(2)
C74 C73 H73 120.1
C72 C73 H73 120.1
C73 C74 C75 120.5(2)
C73 C74 H74 119.8
C75 C74 H74 119.8
C74 C75 C70 120.7(2)
C74 C75 H75 119.6
C70 C75 H75 119.6
N11 C76 C83 109.76(16)
N11 C76 C77 122.96(16)
C83 C76 C77 127.21(17)
C78 C77 C82 118.20(18)
C78 C77 C76 123.06(17)
C82 C77 C76 118.71(17)
C79 C78 C77 120.64(19)
C79 C78 H78 119.7
C77 C78 H78 119.7
C80 C79 C78 120.4(2)
C80 C79 H79 119.8
C78 C79 H79 119.8
C81 C80 C79 119.5(2)
C81 C80 H80 120.2
C79 C80 H80 120.2
C80 C81 C82 120.1(2)
C80 C81 H81 120.0
C82 C81 H81 120.0
C81 C82 C77 121.10(19)
C81 C82 H82 119.4
C77 C82 H82 119.4
C84 C83 C76 106.35(16)
C84 C83 H83 126.8
C76 C83 H83 126.8
N12 C84 C83 106.06(16)
N12 C84 C85 123.16(17)
C83 C84 C85 130.77(17)
C90 C85 C86 118.46(19)
C90 C85 C84 121.92(18)
C86 C85 C84 119.62(18)
C87 C86 C85 120.6(2)
C87 C86 H86 119.7
C85 C86 H86 119.7
C88 C87 C86 120.2(2)
C88 C87 H87 119.9
C86 C87 H87 119.9
C89 C88 C87 120.0(2)
C89 C88 H88 120.0
C87 C88 H88 120.0
C88 C89 C90 120.0(2)
C88 C89 H89 120.0
C90 C89 H89 120.0
C85 C90 C89 120.7(2)
C85 C90 H90 119.7
C89 C90 H90 119.7
N3 Ag1 N1 126.44(6)
N3 Ag1 N5 117.63(6)
N1 Ag1 N5 115.92(6)
N7 Ag2 N11 145.06(6)
N7 Ag2 N9 107.07(6)
N11 Ag2 N9 107.67(6)
C1 N1 N2 105.28(18)
C1 N1 Ag1 141.18(16)
N2 N1 Ag1 113.26(12)
N1 N2 C9 112.60(17)
N1 N2 H2 123.7
C9 N2 H2 123.7
C16 N3 N4 105.35(15)
C16 N3 Ag1 135.03(13)
N4 N3 Ag1 119.55(12)
C24 N4 N3 112.10(16)
C24 N4 H4A 124.0
N3 N4 H4A 124.0
C31 N5 N6 105.70(15)
C31 N5 Ag1 135.50(13)
N6 N5 Ag1 117.50(11)
N5 N6 C39 112.46(16)
N5 N6 H6A 123.8
C39 N6 H6A 123.8
C46 N7 N8 105.59(16)
C46 N7 Ag2 132.85(14)
N8 N7 Ag2 121.54(12)
C54 N8 N7 111.86(16)
C54 N8 H8A 124.1
N7 N8 H8A 124.1
C61 N9 N10 104.88(16)
C61 N9 Ag2 142.30(14)
N10 N9 Ag2 111.30(11)
N9 N10 C69 113.07(16)
N9 N10 H10 123.5
C69 N10 H10 123.5
C76 N11 N12 105.75(14)
C76 N11 Ag2 139.81(13)
N12 N11 Ag2 113.96(11)
N11 N12 C84 112.08(15)
N11 N12 H12A 124.0
C84 N12 H12A 124.0
O4 S1 O1 111.16(9)
O4 S1 O2 111.26(10)
O1 S1 O2 108.24(9)
O4 S1 O3 107.38(9)
O1 S1 O3 110.06(10)
O2 S1 O3 108.72(9)

loop_
_geom_bond_atom_site_label_1
_geom_bond_atom_site_label_2
_geom_bond_distance
C1 N1 1.337(3)
C1 C8 1.396(3)
C1 C2 1.471(4)
C2 C7 1.387(4)
C2 C3 1.401(4)
C3 C4 1.394(5)
C3 H3 0.9500
C4 C5 1.391(6)
C4 H4 0.9500
C5 C6 1.379(5)
C5 H5 0.9500
C6 C7 1.384(4)
C6 H6 0.9500
C7 H7 0.9500
C8 C9 1.370(3)
C8 H8 0.9500
C9 N2 1.353(3)
C9 C10 1.460(3)
C10 C11 1.384(3)
C10 C15 1.392(3)
C11 C12 1.381(4)
C11 H11 0.9500
C12 C13 1.375(4)
C12 H12 0.9500
C13 C14 1.361(4)
C13 H13 0.9500
C14 C15 1.376(4)
C14 H14 0.9500
C15 H15 0.9500
C16 N3 1.345(3)
C16 C23 1.396(3)
C16 C17 1.472(3)
C17 C18 1.392(3)
C17 C22 1.395(3)
C18 C19 1.385(3)
C18 H18 0.9500
C19 C20 1.380(3)
C19 H19 0.9500
C20 C21 1.378(4)
C20 H20 0.9500
C21 C22 1.386(3)
C21 H21 0.9500
C22 H22 0.9500
C23 C24 1.378(3)
C23 H23 0.9500
C24 N4 1.352(2)
C24 C25 1.463(3)
C25 C30 1.373(3)
C25 C26 1.382(3)
C26 C27 1.380(3)
C26 H26 0.9500
C27 C28 1.364(4)
C27 H27 0.9500
C28 C29 1.364(4)
C28 H28 0.9500
C29 C30 1.384(3)
C29 H29 0.9500
C30 H30 0.9500
C31 N5 1.342(2)
C31 C38 1.404(3)
C31 C32 1.474(3)
C32 C33 1.390(3)
C32 C37 1.393(3)
C33 C34 1.383(3)
C33 H33 0.9500
C34 C35 1.380(3)
C34 H34 0.9500
C35 C36 1.376(3)
C35 H35 0.9500
C36 C37 1.383(3)
C36 H36 0.9500
C37 H37 0.9500
C38 C39 1.383(3)
C38 H38 0.9500
C39 N6 1.349(2)
C39 C40 1.469(3)
C40 C45 1.392(3)
C40 C41 1.393(3)
C41 C42 1.384(3)
C41 H41 0.9500
C42 C43 1.378(4)
C42 H42 0.9500
C43 C44 1.384(4)
C43 H43 0.9500
C44 C45 1.385(3)
C44 H44 0.9500
C45 H45 0.9500
C46 N7 1.345(3)
C46 C53 1.398(3)
C46 C47 1.473(3)
C47 C52 1.395(3)
C47 C48 1.394(3)
C48 C49 1.383(3)
C48 H48 0.9500
C49 C50 1.378(4)
C49 H49 0.9500
C50 C51 1.379(3)
C50 H50 0.9500
C51 C52 1.389(3)
C51 H51 0.9500
C52 H52 0.9500
C53 C54 1.377(3)
C53 H53 0.9500
C54 N8 1.353(3)
C54 C55 1.467(3)
C55 C60 1.388(3)
C55 C56 1.392(3)
C56 C57 1.382(3)
C56 H56 0.9500
C57 C58 1.375(4)
C57 H57 0.9500
C58 C59 1.373(4)
C58 H58 0.9500
C59 C60 1.388(4)
C59 H59 0.9500
C60 H60 0.9500
C61 N9 1.345(3)
C61 C68 1.398(3)
C61 C62 1.471(3)
C62 C67 1.385(3)
C62 C63 1.392(3)
C63 C64 1.383(4)
C63 H63 0.9500
C64 C65 1.372(4)
C64 H64 0.9500
C65 C66 1.376(4)
C65 H65 0.9500
C66 C67 1.386(3)
C66 H66 0.9500
C67 H67 0.9500
C68 C69 1.381(3)
C68 H68 0.9500
C69 N10 1.350(3)
C69 C70 1.462(3)
C70 C75 1.389(3)
C70 C71 1.388(3)
C71 C72 1.388(3)
C71 H71 0.9500
C72 C73 1.374(4)
C72 H72 0.9500
C73 C74 1.372(4)
C73 H73 0.9500
C74 C75 1.378(3)
C74 H74 0.9500
C75 H75 0.9500
C76 N11 1.337(2)
C76 C83 1.403(3)
C76 C77 1.474(3)
C77 C78 1.389(3)
C77 C82 1.391(3)
C78 C79 1.383(3)
C78 H78 0.9500
C79 C80 1.381(3)
C79 H79 0.9500
C80 C81 1.378(3)
C80 H80 0.9500
C81 C82 1.382(3)
C81 H81 0.9500
C82 H82 0.9500
C83 C84 1.373(3)
C83 H83 0.9500
C84 N12 1.353(2)
C84 C85 1.465(3)
C85 C90 1.382(3)
C85 C86 1.396(3)
C86 C87 1.378(3)
C86 H86 0.9500
C87 C88 1.374(4)
C87 H87 0.9500
C88 C89 1.374(4)
C88 H88 0.9500
C89 C90 1.385(3)
C89 H89 0.9500
C90 H90 0.9500
Ag1 N3 2.2278(16)
Ag1 N1 2.2563(18)
Ag1 N5 2.2598(16)
Ag2 N7 2.2112(16)
Ag2 N11 2.2184(15)
Ag2 N9 2.4221(17)
N1 N2 1.347(2)
N2 H2 0.8800
N3 N4 1.357(2)
N4 H4A 0.8800
N5 N6 1.348(2)
N6 H6A 0.8800
N7 N8 1.356(2)
N8 H8A 0.8800
N9 N10 1.346(2)
N10 H10 0.8800
N11 N12 1.351(2)
N12 H12A 0.8800
O1 S1 1.4634(14)
O2 S1 1.4712(15)
O3 S1 1.4797(14)
O4 S1 1.4552(14)
